data_9013966
loop_
_publ_author_name
'Whittle, K. R.'
'Lumpkin, G. R.'
'Berry, F. J.'
'Oates, G.'
'Smith, K. L.'
'Yudintsev, S.'
'Zaluzec, N. J.'

_publ_section_title
;The structure and ordering of zirconium and hafnium containing garnets
 studied by electron channelling, neutron diffraction and Mossbauer
 spectroscopy Locality: synthetic
;
_journal_name_full 'Journal of Solid State Chemistry'
_journal_page_first 785
_journal_page_last 791
_journal_paper_doi 10.1016/j.jssc.2006.12.006
_journal_volume 180
_journal_year 2007
_chemical_compound_source Synthetic
_chemical_formula_structural Ca3Hf2FeAlSiO12
_chemical_formula_sum 'Al1.23 Ca3 Fe0.99 Hf2 O12 Si0.99'
_space_group_IT_number 230
_symmetry_space_group_name_Hall '-I 4bd 2c 3'
_symmetry_space_group_name_H-M 'I a -3 d'
_cell_angle_alpha 90
_cell_angle_beta 90
_cell_angle_gamma 90
_cell_length_a 12.5145
_cell_length_b 12.5145
_cell_length_c 12.5145
_cell_formula_units_Z 8
_cell_volume 1959.930
_database_code_amcsd 0014053
_exptl_crystal_density_diffrn 5.324
_cod_original_sg_symbol_H-M 'I a 3 d'
_cod_original_formula_sum 'Ca3 Hf2 Al1.23 Fe.99 Si.99 O12'
_cod_database_code 9013966
_amcsd_formula_title Ca3Hf2FeAlSiO12

loop_
_space_group_symop_operation_xyz
x,y,z
1/2+x,1/2+y,1/2+z
z,1/2-x,1/2+y
1/2+z,-x,+y
-y,1/2+z,1/2-x
1/2-y,+z,-x
x,1/2-y,1/2+z
1/2+x,-y,+z
-z,1/2+x,1/2-y
1/2-z,+x,-y
y,1/2-z,1/2+x
1/2+y,-z,+x
-x,1/2+y,1/2-z
1/2-x,+y,-z
3/4+x,1/4-z,3/4-y
1/4+x,3/4-z,1/4-y
3/4-z,1/4+y,3/4+x
1/4-z,3/4+y,1/4+x
3/4+y,1/4-x,3/4-z
1/4+y,3/4-x,1/4-z
3/4-x,1/4+z,3/4+y
1/4-x,3/4+z,1/4+y
3/4+z,1/4-y,3/4-x
1/4+z,3/4-y,1/4-x
3/4-y,1/4+x,3/4+z
1/4-y,3/4+x,1/4+z
1/4+x,1/4+z,1/4+y
3/4+x,3/4+z,3/4+y
1/4-z,1/4-y,1/4-x
3/4-z,3/4-y,3/4-x
1/4+y,1/4+x,1/4+z
3/4+y,3/4+x,3/4+z
1/4-x,1/4-z,1/4-y
3/4-x,3/4-z,3/4-y
1/4+z,1/4+y,1/4+x
3/4+z,3/4+y,3/4+x
1/4-y,1/4-x,1/4-z
3/4-y,3/4-x,3/4-z
1/2+z,x,1/2-y
+z,1/2+x,-y
1/2-y,-z,1/2+x
-y,1/2-z,+x
1/2+x,y,1/2-z
+x,1/2+y,-z
1/2-z,-x,1/2+y
-z,1/2-x,+y
1/2+y,z,1/2-x
+y,1/2+z,-x
1/2-x,-y,1/2+z
-x,1/2-y,+z
1/2-z,1/2+x,y
-z,+x,1/2+y
1/2+y,1/2-z,-x
+y,-z,1/2-x
1/2-x,1/2+y,z
-x,+y,1/2+z
1/2+z,1/2-x,-y
+z,-x,1/2-y
1/2-y,1/2+z,x
-y,+z,1/2+x
1/2+x,1/2-y,-z
+x,-y,1/2-z
3/4-x,3/4+z,1/4-y
1/4-x,1/4+z,3/4-y
3/4+z,3/4-y,1/4+x
1/4+z,1/4-y,3/4+x
3/4-y,3/4+x,1/4-z
1/4-y,1/4+x,3/4-z
3/4+x,3/4-z,1/4+y
1/4+x,1/4-z,3/4+y
3/4-z,3/4+y,1/4-x
1/4-z,1/4+y,3/4-x
3/4+y,3/4-x,1/4+z
1/4+y,1/4-x,3/4+z
1/4-x,3/4-z,3/4+y
3/4-x,1/4-z,1/4+y
1/4+z,3/4+y,3/4-x
3/4+z,1/4+y,1/4-x
1/4-y,3/4-x,3/4+z
3/4-y,1/4-x,1/4+z
1/4+x,3/4+z,3/4-y
3/4+x,1/4+z,1/4-y
1/4-z,3/4-y,3/4+x
3/4-z,1/4-y,1/4+x
1/4+y,3/4+x,3/4-z
3/4+y,1/4+x,1/4-z
-z,-x,-y
1/2-z,1/2-x,1/2-y
y,z,x
1/2+y,1/2+z,1/2+x
-x,-y,-z
1/2-x,1/2-y,1/2-z
z,x,y
1/2+z,1/2+x,1/2+y
-y,-z,-x
1/2-y,1/2-z,1/2-x

loop_
_atom_site_label
_atom_site_fract_x
_atom_site_fract_y
_atom_site_fract_z
_atom_site_occupancy
_atom_site_U_iso_or_equiv
Ca 0.12500 0.00000 0.25000 1.00000 0.00960
Hf 0.00000 0.00000 0.00000 1.00000 0.00450
Al 0.37500 0.00000 0.25000 0.41000 0.00560
Fe 0.37500 0.00000 0.25000 0.33000 0.00560
Si 0.37500 0.00000 0.25000 0.33000 0.00560
O -0.03452 0.05045 0.15437 1.00000 0.01150

loop_
_cod_related_entry_id
_cod_related_entry_database
_cod_related_entry_code
1 AMCSD 0014053
